data_7130882
loop_
_publ_author_name
'Kazin, Pavel E.'
'Zykin, Mikhail'
'Dyakonov, Andrey K.'
'Vasiliev, Alexander V.'
'Karpov, Maxim A.'
'Gorbachev, Evgeny A.'
'Sleptsova, Anastasia E.'
'Jansen, Martin'

_publ_section_title
;
 Dy3+ single ion magnet in the extended inorganic solid Ca(Y,Dy)AlO4
;
_journal_name_full 'Chemical Communications'
_journal_paper_doi 10.1039/D2CC03668A
_journal_year 2022
_chemical_formula_sum 'Al Ca Dy O4'
_chemical_formula_weight 293.6
_space_group_IT_number 139
_space_group_name_Hall '-I 4 2'
_space_group_name_H-M_alt 'I 4/m m m'
_symmetry_cell_setting tetragonal
_symmetry_Int_Tables_number 139
_symmetry_space_group_name_Hall '-I 4 2'
_symmetry_space_group_name_H-M 'I 4/m m m'
_audit_update_record
;
2022-06-14 deposited with the CCDC.	2022-10-20 downloaded from the CCDC.
;
_cell_angle_alpha 90
_cell_angle_beta 90
_cell_angle_gamma 90
_cell_formula_units_Z 2
_cell_length_a 3.6501(1)
_cell_length_b 3.6501(1)
_cell_length_c 11.909(1)
_cell_measurement_temperature 293
_cell_volume 158.666(15)
_diffrn_ambient_temperature 293
_diffrn_detector_type 'position-sensitive detector'
_diffrn_measurement_device_type 'D8 Bruker-Advance powder diffractometer'
_diffrn_radiation_probe x-ray
_diffrn_radiation_type 'Cu K\a'
_diffrn_radiation_wavelength 1.54187
_exptl_absorpt_coefficient_mu 141.72
_exptl_crystal_density_diffrn 6.1442
_exptl_crystal_description powder
_exptl_crystal_F_000 1448
_pd_char_colour white
_pd_instr_location ' ?'
_pd_meas_2theta_range_inc 0.009
_pd_meas_2theta_range_max 120.001
_pd_meas_2theta_range_min 5.000
_pd_meas_number_of_points 12491
_pd_proc_2theta_range_max 120.001
_pd_proc_2theta_range_min 12.007
_pd_proc_ls_background_function '30 Legendre polynoms'
_pd_proc_ls_pref_orient_corr 'March & Dollase'
_pd_proc_ls_profile_function Pseudo-Voigt
_pd_proc_ls_prof_R_factor 0.0125
_pd_proc_ls_prof_wR_expected 0.0129
_pd_proc_ls_prof_wR_factor 0.0165
_refine_diff_density_max 0.99
_refine_diff_density_min -1.12
_refine_ls_goodness_of_fit_all 1.28
_refine_ls_number_constraints 0
_refine_ls_number_parameters 56
_refine_ls_number_restraints 0
_refine_ls_R_factor_all 0.0209
_refine_ls_R_factor_gt 0.0201
_refine_ls_shift/su_max 0.0452
_refine_ls_shift/su_mean 0.0020
_refine_ls_weighting_scheme sigma
_refine_ls_wR_factor_all 0.0267
_refine_ls_wR_factor_gt 0.0266
_cod_data_source_file d2cc03668a2.cif
_cod_data_source_block I
_cod_depositor_comments
;
The following automatic conversions were performed:

data item '_diffrn_radiation_probe' value 'X-ray' was changed to
'x-ray' in accordance with the
/home/data/users/saulius/crontab/automatic-downloads/rss-feeds/RSC/lib/dictionaries/cif_core.dic
dictionary named 'cif_core.dic' version 2.4.2 last updated on
2011-04-26.

Automatic conversion script
Id: cif_fix_values 7556 2019-12-06 15:28:31Z antanas 
;
_cod_original_cell_volume 158.666(16)
_cod_database_code 7130882

loop_
_space_group_symop_id
_space_group_symop_operation_xyz
1 x,y,z
2 -x,-y,z
3 -y,x,z
4 y,-x,z
5 -x,y,-z
6 x,-y,-z
7 y,x,-z
8 -y,-x,-z
9 -x,-y,-z
10 x,y,-z
11 y,-x,-z
12 -y,x,-z
13 x,-y,z
14 -x,y,z
15 -y,-x,z
16 y,x,z
17 x+1/2,y+1/2,z+1/2
18 -x+1/2,-y+1/2,z+1/2
19 -y+1/2,x+1/2,z+1/2
20 y+1/2,-x+1/2,z+1/2
21 -x+1/2,y+1/2,-z+1/2
22 x+1/2,-y+1/2,-z+1/2
23 y+1/2,x+1/2,-z+1/2
24 -y+1/2,-x+1/2,-z+1/2
25 -x+1/2,-y+1/2,-z+1/2
26 x+1/2,y+1/2,-z+1/2
27 y+1/2,-x+1/2,-z+1/2
28 -y+1/2,x+1/2,-z+1/2
29 x+1/2,-y+1/2,z+1/2
30 -x+1/2,y+1/2,z+1/2
31 -y+1/2,-x+1/2,z+1/2
32 y+1/2,x+1/2,z+1/2

loop_
_atom_site_label
_atom_site_type_symbol
_atom_site_fract_x
_atom_site_fract_y
_atom_site_fract_z
_atom_site_adp_type
_atom_site_U_iso_or_equiv
_atom_site_site_symmetry_multiplicity
_atom_site_occupancy
_atom_site_calc_flag
_atom_site_refinement_flags
_atom_site_disorder_assembly
_atom_site_disorder_group
O2 O 0 0 0.1684(4) Uiso 0.0112(16) 4 1 d . . .
Ca Ca 0 0 0.35838(7) Uiso 0.0080(6) 4 0.5 d . . .
Dy Dy 0 0 0.35838(7) Uiso 0.0080(6) 4 0.5 d . . .
O1 O 0 0.5 0 Uiso 0.0126(19) 4 1 d . . .
Al Al 0 0 0 Uiso 0.0093(12) 2 1 d . . .

loop_
_atom_site_aniso_label
_atom_site_aniso_type_symbol
_atom_site_aniso_U_11
_atom_site_aniso_U_22
_atom_site_aniso_U_33
_atom_site_aniso_U_12
_atom_site_aniso_U_13
_atom_site_aniso_U_23
? ? ? ? ? ? ? ?

loop_
_atom_type_symbol
_atom_type_scat_dispersion_real
_atom_type_scat_dispersion_imag
_atom_type_scat_source
Al 0.2130 0.2455 'International Tables Vol C tables 4.2.6.8 and 6.1.1.1'
Ca 0.3641 1.2855 'International Tables Vol C tables 4.2.6.8 and 6.1.1.1'
Dy -9.8046 9.8477 'International Tables Vol C tables 4.2.6.8 and 6.1.1.1'
O 0.0492 0.0322 'International Tables Vol C tables 4.2.6.8 and 6.1.1.1'

loop_
_exptl_crystal_face_index_h
_exptl_crystal_face_index_k
_exptl_crystal_face_index_l
_exptl_crystal_face_perp_dist
? ? ? ?

loop_
_geom_angle_atom_site_label_1
_geom_angle_atom_site_label_2
_geom_angle_atom_site_label_3
_geom_angle_site_symmetry_1
_geom_angle_site_symmetry_2
_geom_angle_site_symmetry_3
_geom_angle
_geom_angle_publ_flag
O2 Ca O2 . . 21_445 82.96(10) ?
O2 Ca O2 . . 21_455 82.96(10) ?
O2 Ca O2 . . 21_545 82.96(10) ?
O2 Ca O2 . . 21_555 82.96(10) ?
O2 Ca O1 . . 17_445 132.742(14) ?
O2 Ca O1 . . 17_545 132.742(14) ?
O2 Ca O1 . . 19_545 132.742(14) ?
O2 Ca O1 . . 19_555 132.742(14) ?
O2 Ca O2 21_445 . 21_455 89.138(17) ?
O2 Ca O2 21_445 . 21_545 89.138(17) ?
O2 Ca O2 21_445 . 21_555 165.91(14) ?
O2 Ca O1 21_445 . 17_445 64.40(8) ?
O2 Ca O1 21_445 . 17_545 126.77(8) ?
O2 Ca O1 21_445 . 19_545 64.40(8) ?
O2 Ca O1 21_445 . 19_555 126.77(8) ?
O2 Ca O2 21_455 . 21_545 165.91(14) ?
O2 Ca O2 21_455 . 21_555 89.138(17) ?
O2 Ca O1 21_455 . 17_445 64.40(8) ?
O2 Ca O1 21_455 . 17_545 126.77(8) ?
O2 Ca O1 21_455 . 19_545 126.77(8) ?
O2 Ca O1 21_455 . 19_555 64.40(8) ?
O2 Ca O2 21_545 . 21_555 89.138(17) ?
O2 Ca O1 21_545 . 17_445 126.77(8) ?
O2 Ca O1 21_545 . 17_545 64.40(8) ?
O2 Ca O1 21_545 . 19_545 64.40(8) ?
O2 Ca O1 21_545 . 19_555 126.77(8) ?
O2 Ca O1 21_555 . 17_445 126.77(8) ?
O2 Ca O1 21_555 . 17_545 64.40(8) ?
O2 Ca O1 21_555 . 19_545 126.77(8) ?
O2 Ca O1 21_555 . 19_555 64.40(8) ?
O1 Ca O1 17_445 . 17_545 94.52(3) ?
O1 Ca O1 17_445 . 19_545 62.572(16) ?
O1 Ca O1 17_445 . 19_555 62.572(16) ?
O1 Ca O1 17_545 . 19_545 62.572(16) ?
O1 Ca O1 17_545 . 19_555 62.572(16) ?
O1 Ca O1 19_545 . 19_555 94.52(3) ?
O2 Al O2 . . 5_555 180 ?
O2 Al O1 . . 1_545 90 ?
O2 Al O1 . . . 90 ?
O2 Al O1 . . 3_555 90 ?
O2 Al O1 . . 3_655 90 ?
O2 Al O1 5_555 . 3_555 90 ?
O2 Al O1 5_555 . 3_655 90 ?
O1 Al O1 1_545 . . 180 ?
O1 Al O1 1_545 . 3_555 90 ?
O1 Al O1 1_545 . 3_655 90 ?
O1 Al O1 . . 3_555 90 ?
O1 Al O1 . . 3_655 90 ?
O1 Al O1 3_555 . 3_655 180 ?

loop_
_geom_bond_atom_site_label_1
_geom_bond_atom_site_label_2
_geom_bond_site_symmetry_1
_geom_bond_site_symmetry_2
_geom_bond_distance
_geom_bond_publ_flag
O2 Ca . . 2.263(2) ?
O2 Ca . 21_445 2.6006(3) ?
O2 Ca . 21_455 2.6006(3) ?
O2 Ca . 21_545 2.6006(3) ?
O2 Ca . 21_555 2.6006(3) ?
O2 Dy . . 2.263(2) ?
O2 Dy . 21_445 2.6006(3) ?
O2 Dy . 21_455 2.6006(3) ?
O2 Dy . 21_545 2.6006(3) ?
O2 Dy . 21_555 2.6006(3) ?
O2 Al . . 2.006(4) ?
Ca O1 . 17_445 2.4851(3) ?
Ca O1 . 17_545 2.4851(3) ?
Ca O1 . 19_545 2.4851(3) ?
Ca O1 . 19_555 2.4851(3) ?
Dy O1 . 17_445 2.4851(3) ?
Dy O1 . 17_545 2.4851(3) ?
Dy O1 . 19_545 2.4851(3) ?
Dy O1 . 19_555 2.4851(3) ?
O1 Al . . 1.825061(12) ?
O1 Al . 1_565 1.825061(12) ?

loop_
_geom_hbond_atom_site_label_D
_geom_hbond_atom_site_label_H
_geom_hbond_atom_site_label_A
_geom_hbond_site_symmetry_D
_geom_hbond_site_symmetry_H
_geom_hbond_site_symmetry_A
_geom_hbond_distance_DH
_geom_hbond_distance_HA
_geom_hbond_distance_DA
_geom_hbond_angle_DHA
_geom_hbond_publ_flag
? ? ? ? ? ? ? ? ? ? ?

loop_
_geom_torsion_atom_site_label_1
_geom_torsion_atom_site_label_2
_geom_torsion_atom_site_label_3
_geom_torsion_atom_site_label_4
_geom_torsion_site_symmetry_1
_geom_torsion_site_symmetry_2
_geom_torsion_site_symmetry_3
_geom_torsion_site_symmetry_4
_geom_torsion
_geom_torsion_publ_flag
? ? ? ? ? ? ? ? ? ?

loop_
_restr_angle_atom_site_label_1
_restr_angle_site_symmetry_1
_restr_angle_atom_site_label_2
_restr_angle_site_symmetry_2
_restr_angle_atom_site_label_3
_restr_angle_site_symmetry_3
_restr_angle_target
_restr_angle_target_weight_param
? ? ? ? ? ? ? ?

loop_
_restr_distance_atom_site_label_1
_restr_distance_site_symmetry_1
_restr_distance_atom_site_label_2
_restr_distance_site_symmetry_2
_restr_distance_target
_restr_distance_target_weight_param
? ? ? ? ? ?

loop_
_restr_equal_angle_atom_site_label_1
_restr_equal_angle_site_symmetry_1
_restr_equal_angle_atom_site_label_2
_restr_equal_angle_site_symmetry_2
_restr_equal_angle_atom_site_label_3
_restr_equal_angle_site_symmetry_3
_restr_equal_angle_class_class_id
_restr_equal_angle_class_target_weight_param
? ? ? ? ? ? ? ?

loop_
_restr_equal_distance_atom_site_label_1
_restr_equal_distance_site_symmetry_1
_restr_equal_distance_atom_site_label_2
_restr_equal_distance_site_symmetry_2
_restr_equal_distance_class_class_id
_restr_equal_distance_class_target_weight_param
? ? ? ? ? ?

loop_
_restr_equal_torsion_atom_site_label_1
_restr_equal_torsion_site_symmetry_1
_restr_equal_torsion_atom_site_label_2
_restr_equal_torsion_site_symmetry_2
_restr_equal_torsion_atom_site_label_3
_restr_equal_torsion_site_symmetry_3
_restr_equal_torsion_atom_site_label_4
_restr_equal_torsion_site_symmetry_4
_restr_equal_torsion_class_class_id
_restr_equal_torsion_class_target_weight_param
? ? ? ? ? ? ? ? ? ?

loop_
_restr_torsion_atom_site_label_1
_restr_torsion_site_symmetry_1
_restr_torsion_atom_site_label_2
_restr_torsion_site_symmetry_2
_restr_torsion_atom_site_label_3
_restr_torsion_site_symmetry_3
_restr_torsion_atom_site_label_4
_restr_torsion_site_symmetry_4
_restr_torsion_angle_target
_restr_torsion_weight_param
? ? ? ? ? ? ? ? ? ?

loop_
_jana_atom_site_adp_c_label
_jana_atom_site_adp_c_type_symbol
_jana_atom_site_adp_c_111
_jana_atom_site_adp_c_112
_jana_atom_site_adp_c_113
_jana_atom_site_adp_c_122
_jana_atom_site_adp_c_123
_jana_atom_site_adp_c_133
_jana_atom_site_adp_c_222
_jana_atom_site_adp_c_223
_jana_atom_site_adp_c_233
_jana_atom_site_adp_c_333
? ? ? ? ? ? ? ? ? ? ? ?

loop_
_jana_atom_site_adp_d_label
_jana_atom_site_adp_d_type_symbol
_jana_atom_site_adp_d_1111
_jana_atom_site_adp_d_1112
_jana_atom_site_adp_d_1113
_jana_atom_site_adp_d_1122
_jana_atom_site_adp_d_1123
_jana_atom_site_adp_d_1133
_jana_atom_site_adp_d_1222
_jana_atom_site_adp_d_1223
_jana_atom_site_adp_d_1233
_jana_atom_site_adp_d_1333
_jana_atom_site_adp_d_2222
_jana_atom_site_adp_d_2223
_jana_atom_site_adp_d_2233
_jana_atom_site_adp_d_2333
_jana_atom_site_adp_d_3333
? ? ? ? ? ? ? ? ? ? ? ? ? ? ? ? ?

loop_
_jana_atom_site_adp_e_label
_jana_atom_site_adp_e_type_symbol
_jana_atom_site_adp_e_11111
_jana_atom_site_adp_e_11112
_jana_atom_site_adp_e_11113
_jana_atom_site_adp_e_11122
_jana_atom_site_adp_e_11123
_jana_atom_site_adp_e_11133
_jana_atom_site_adp_e_11222
_jana_atom_site_adp_e_11223
_jana_atom_site_adp_e_11233
_jana_atom_site_adp_e_11333
_jana_atom_site_adp_e_12222
_jana_atom_site_adp_e_12223
_jana_atom_site_adp_e_12233
_jana_atom_site_adp_e_12333
_jana_atom_site_adp_e_13333
_jana_atom_site_adp_e_22222
_jana_atom_site_adp_e_22223
_jana_atom_site_adp_e_22233
_jana_atom_site_adp_e_22333
_jana_atom_site_adp_e_23333
_jana_atom_site_adp_e_33333
? ? ? ? ? ? ? ? ? ? ? ? ? ? ? ? ? ? ? ? ? ? ?

loop_
_jana_atom_site_adp_f_label
_jana_atom_site_adp_f_type_symbol
_jana_atom_site_adp_f_111111
_jana_atom_site_adp_f_111112
_jana_atom_site_adp_f_111113
_jana_atom_site_adp_f_111122
_jana_atom_site_adp_f_111123
_jana_atom_site_adp_f_111133
_jana_atom_site_adp_f_111222
_jana_atom_site_adp_f_111223
_jana_atom_site_adp_f_111233
_jana_atom_site_adp_f_111333
_jana_atom_site_adp_f_112222
_jana_atom_site_adp_f_112223
_jana_atom_site_adp_f_112233
_jana_atom_site_adp_f_112333
_jana_atom_site_adp_f_113333
_jana_atom_site_adp_f_122222
_jana_atom_site_adp_f_122223
_jana_atom_site_adp_f_122233
_jana_atom_site_adp_f_122333
_jana_atom_site_adp_f_123333
_jana_atom_site_adp_f_133333
_jana_atom_site_adp_f_222222
_jana_atom_site_adp_f_222223
_jana_atom_site_adp_f_222233
_jana_atom_site_adp_f_222333
_jana_atom_site_adp_f_223333
_jana_atom_site_adp_f_233333
_jana_atom_site_adp_f_333333
? ? ? ? ? ? ? ? ? ? ? ? ? ? ? ? ? ? ? ? ? ? ? ? ? ? ? ? ? ?
